data_7134583
loop_
_publ_author_name
'Crabbe, Michelle H.'
'O&#x2019;Meara, Danielle'
'Kennedy, Alan R.'
'Weetman, Catherine E.'
'Mulvey, Robert E.'

_publ_section_title
;
 [(TMEDA)Li(\m-PPh2)2K(TMEDA)(THF)]: a heterobimetallic molecular
 lithium--potassium phosphide complex
;
_journal_issue 52
_journal_name_full 'Chemical Communications'
_journal_page_first 9436
_journal_page_last 9439
_journal_paper_doi 10.1039/D5CC02154E
_journal_volume 61
_journal_year 2025
_chemical_formula_moiety 'C40 H60 K Li N4 O P2'
_chemical_formula_sum 'C40 H60 K Li N4 O P2'
_chemical_formula_weight 720.90
_chemical_properties_physical Air-sensitive,Moisture-sensitive,Oxygen-sensitive
_space_group_crystal_system triclinic
_space_group_IT_number 2
_space_group_name_Hall '-P 1'
_space_group_name_H-M_alt 'P -1'
_atom_sites_solution_hydrogens geom
_atom_sites_solution_primary dual
_audit_creation_date 2025-03-26
_audit_creation_method
;
Olex2 1.5
(compiled 2025.03.04 svn.red2d20d0 for OlexSys, GUI svn.r7188)
;
_audit_update_record
;
2025-03-28 deposited with the CCDC.	2025-05-19 downloaded from the CCDC.
;
_cell_angle_alpha 90.125(1)
_cell_angle_beta 107.078(1)
_cell_angle_gamma 100.987(1)
_cell_formula_units_Z 2
_cell_length_a 12.0377(1)
_cell_length_b 12.2718(1)
_cell_length_c 14.9623(1)
_cell_measurement_reflns_used 35034
_cell_measurement_temperature 100(2)
_cell_measurement_theta_max 72.8970
_cell_measurement_theta_min 3.0940
_cell_volume 2070.12(3)
_computing_cell_refinement 'CrysAlisPro 1.171.43.107a (Rigaku OD, 2024)'
_computing_data_collection 'CrysAlisPro 1.171.43.107a (Rigaku OD, 2024)'
_computing_data_reduction 'CrysAlisPro 1.171.43.107a (Rigaku OD, 2024)'
_computing_molecular_graphics 'Olex2 1.5 (Dolomanov et al., 2009)'
_computing_publication_material 'Olex2 1.5 (Dolomanov et al., 2009)'
_computing_structure_refinement 'SHELXL 2019/3 (Sheldrick, 2015)'
_computing_structure_solution 'SHELXT 2014/5 (Sheldrick, 2014)'
_diffrn_ambient_environment N~2~
_diffrn_ambient_temperature 100(2)
_diffrn_detector 'Hybrid Pixel Array Detector'
_diffrn_detector_area_resol_mean 10.0000
_diffrn_detector_type HyPix3000
_diffrn_measured_fraction_theta_full 1.000
_diffrn_measured_fraction_theta_max 0.995
_diffrn_measurement_details
;
List of Runs (angles in degrees, time in seconds):

  # Type    Start    End  Width  t~exp~   \w     \q     \k     \f   Frames
#--------------------------------------------------------------------------
  1  \w    -68.00  27.00   0.50    0.80    --  -41.33  76.00 145.00  190
  2  \w   -110.00 -15.00   0.50    0.80    --  -41.33 -76.00  19.00  190
  3  \w   -110.00 -15.00   0.50    0.80    --  -41.33 -76.00  19.00  190
  4  \w   -101.00 -35.00   0.50    0.80    -- -104.00  76.00 145.00  132
  5  \w   -172.00 -77.00   0.50    0.80    -- -104.00 -76.00  19.00  190
  6  \w   -172.00 -77.00   0.50    0.80    -- -104.00 -76.00  19.00  190
  7  \w     36.00 101.00   0.50    0.80    --  104.00 -76.00  19.00  130
  8  \w     77.00 173.00   0.50    0.80    --  104.00  76.00 145.00  192
  9  \w   -107.00 -26.00   0.50    0.80    --  -41.33 -38.00-150.00  162
 10  \w    -43.00 -11.00   0.50    0.80    --  -41.33 -88.00  12.14   64
 11  \w   -107.00 -26.00   0.50    0.80    --  -41.33 -38.00-150.00  162
 12  \w    -43.00 -12.00   0.50    0.80    --  -41.33 -84.00 179.06   62
 13  \w    -24.00  34.00   0.50    0.80    --  -41.33  12.00-180.00  116
 14  \w    -43.00  25.00   0.50    0.80    --  -41.33  38.00 150.00  136
 15  \w    -31.00  29.00   0.50    0.80    --  -41.33  25.00  90.00  120
 16  \w     26.00 108.00   0.50    0.80    --   41.33  38.00 -90.00  164
 17  \w     11.00  43.00   0.50    0.80    --   41.33  87.00 -48.14   64
 18  \w    -27.00  68.00   0.50    0.80    --   41.33 -76.00  19.00  190
 19  \w     -4.00  79.00   0.50    0.80    --   41.33-104.00-150.00  166
 20  \w    -34.00  24.00   0.50    0.80    --   41.33 -12.00 -90.00  116
 21  \w     26.00 108.00   0.50    0.80    --   41.33  38.00 -90.00  164
 22  \w    -25.00  43.00   0.50    0.80    --   41.33 -38.00  30.00  136
 23  \w     11.00  43.00   0.50    0.80    --   41.33  88.00-112.77   64
 24  \w     19.00 100.00   0.50    0.80    --   41.33-138.00-180.00  162
 25  \w     10.00  43.00   0.50    0.80    --   41.33  89.00 -47.71   66
 26  \w     -4.00  79.00   0.50    0.80    --   41.33-104.00   0.00  166
 27  \w    -27.00  68.00   0.50    0.80    --   41.33 -77.00-150.00  190
 28  \w    -27.00  68.00   0.50    0.80    --   41.33 -76.00  19.00  190
 29  \w     15.00 110.00   0.50    0.80    --   41.33  76.00 145.00  190
 30  \w    -27.00  68.00   0.50    0.80    --   41.33 -77.00-150.00  190
 31  \w    -25.00  43.00   0.50    0.80    --   41.33 -38.00 -60.00  136
 32  \w    -29.00  31.00   0.50    0.80    --   41.33 -25.00-120.00  120
 33  \w   -109.00 -38.00   0.50    0.80    -- -104.00 112.00 120.00  142
 34  \w   -171.00 -87.00   0.50    0.80    -- -104.00 -42.00  60.00  168
 35  \w   -172.00 -90.00   0.50    0.80    -- -104.00 -33.00 -90.00  164
 36  \w   -176.00 -82.00   0.50    0.80    -- -104.00 -94.00  60.00  188
 37  \w   -170.00 -67.00   0.50    0.80    -- -104.00-133.00-180.00  206
 38  \w   -118.00 -38.00   0.50    0.80    -- -104.00 133.00   0.00  160
 39  \w   -105.00 -35.00   0.50    0.80    -- -104.00  77.00  60.00  140
 40  \w   -105.00 -35.00   0.50    0.80    -- -104.00  77.00  60.00  140
 41  \w   -105.00 -35.00   0.50    0.80    -- -104.00  77.00-150.00  140
 42  \w   -118.00 -38.00   0.50    0.80    -- -104.00 133.00 120.00  160
 43  \w   -109.00 -38.00   0.50    0.80    -- -104.00 112.00  90.00  142
 44  \w    -68.00 -36.00   0.50    0.80    -- -104.00  59.00 -90.00   64
 45  \w    -68.00 -36.00   0.50    0.80    -- -104.00  59.00 120.00   64
 46  \w   -172.00 -82.00   0.50    0.80    -- -104.00 -59.00 -30.00  180
 47  \w   -105.00 -35.00   0.50    0.80    -- -104.00  77.00  90.00  140
 48  \w   -174.00 -78.00   0.50    0.80    -- -104.00 -87.00   0.00  192
 49  \w   -120.00 -36.00   0.50    0.80    -- -104.00 135.00 -34.37  168
 50  \w   -171.00 -85.00   0.50    0.80    -- -104.00 -50.00 -60.00  172
 51  \w   -109.00 -38.00   0.50    0.80    -- -104.00 112.00   0.00  142
 52  \w   -172.00 -90.00   0.50    0.80    -- -104.00 -33.00-120.00  164
 53  \w   -109.00 -38.00   0.50    0.80    -- -104.00 112.00-120.00  142
 54  \w   -106.00 -31.00   0.50    0.80    -- -104.00  94.00-120.00  150
 55  \w   -118.00 -38.00   0.50    0.80    -- -104.00 133.00  60.00  160
 56  \w   -118.00 -38.00   0.50    0.80    -- -104.00 133.00 -60.00  160
 57  \w   -171.00 -85.00   0.50    0.80    -- -104.00 -50.00   0.00  172
 58  \w   -171.00 -85.00   0.50    0.80    -- -104.00 -50.00   0.00  172
 59  \w   -118.00 -38.00   0.50    0.80    -- -104.00 133.00 -60.00  160
 60  \w   -172.00 -82.00   0.50    0.80    -- -104.00 -59.00 -30.00  180
 61  \w   -114.00 -38.00   0.50    0.80    -- -104.00 127.00-157.83  152
 62  \w   -106.00 -80.00   0.50    0.80    -- -104.00  96.00-160.75   52
 63  \w    -63.00 -38.00   0.50    0.80    -- -104.00 112.00 -60.00   50
 64  \w   -107.00 -72.00   0.50    0.80    -- -104.00 112.00 -60.00   70
 65  \w    -95.00 -46.00   0.50    0.80    -- -104.00  94.00   0.00   98
 66  \w   -109.00 -79.00   0.50    0.80    -- -104.00 112.00 150.00   60
 67  \w   -171.00 -89.00   0.50    0.80    -- -104.00 -42.00-150.00  164
 68  \w    -99.00 -67.00   0.50    0.80    -- -104.00-133.00-180.00   64
 69  \w   -105.00 -37.00   0.50    0.80    -- -104.00  77.00 -60.00  136
 70  \w   -118.00 -91.00   0.50    0.80    -- -104.00 133.00 150.00   54
 71  \w   -133.00-107.00   0.50    0.80    -- -104.00 -25.00  30.00   52
 72  \w   -101.00 -75.00   0.50    0.80    -- -104.00  77.00-120.00   52
 73  \w   -174.00-135.00   0.50    0.80    -- -104.00 -25.00  30.00   78
 74  \w    -83.00 -36.00   0.50    0.80    -- -104.00  68.00   0.00   94
 75  \w   -166.00-131.00   0.50    0.80    -- -104.00 -59.00 120.00   70
 76  \w   -169.00-112.00   0.50    0.80    -- -104.00 -42.00  90.00  114
 77  \w   -103.00 -77.00   0.50    0.80    -- -104.00  77.00   0.00   52
 78  \w    -64.00 -38.00   0.50    0.80    -- -104.00  77.00   0.00   52
 79  \w   -172.00 -92.00   0.50    0.80    -- -104.00 -25.00 -30.00  160
 80  \w    -63.00 -38.00   0.50    0.80    -- -104.00 133.00 150.00   50
 81  \w   -103.00 -55.00   0.50    0.80    -- -104.00  94.00  90.00   96
 82  \w    -90.00 -64.00   0.50    0.80    -- -104.00  94.00 120.00   52
 83  \w    -83.00 -43.00   0.50    0.80    -- -104.00  68.00 -90.00   80
 84  \w    -62.00 -36.00   0.50    0.80    -- -104.00  96.00-160.75   52
 85  \w    -62.00 -36.00   0.50    0.80    -- -104.00  59.00 -60.00   52
 86  \w    -88.00 -62.00   0.50    0.80    -- -104.00 133.00 -90.00   52
 87  \w   -114.00 -82.00   0.50    0.80    -- -104.00 -94.00  60.00   64
 88  \w     50.00  76.00   0.50    0.80    --  104.00-112.00 -30.00   52
 89  \w    133.00 163.00   0.50    0.80    --  104.00  68.00  30.00   60
 90  \w     80.00 105.00   0.50    0.80    --  104.00  68.00  30.00   50
 91  \w     80.00 171.00   0.50    0.80    --  104.00  68.00  60.00  182
;
_diffrn_measurement_device 'four-circle diffractometer'
_diffrn_measurement_device_type 'XtaLAB Synergy, Single source at home/near, HyPix3000'
_diffrn_measurement_method '\w scans'
_diffrn_orient_matrix_type 'CrysAlisPro convention (1999,Acta A55,543-557)'
_diffrn_orient_matrix_UB_11 -0.1142098000
_diffrn_orient_matrix_UB_12 -0.0879341000
_diffrn_orient_matrix_UB_13 -0.0123278000
_diffrn_orient_matrix_UB_21 0.0153807000
_diffrn_orient_matrix_UB_22 -0.0500773000
_diffrn_orient_matrix_UB_23 -0.0890845000
_diffrn_orient_matrix_UB_31 0.0734240000
_diffrn_orient_matrix_UB_32 -0.0785893000
_diffrn_orient_matrix_UB_33 0.0596542000
_diffrn_radiation_monochromator mirror
_diffrn_radiation_probe x-ray
_diffrn_radiation_type 'Cu K\a'
_diffrn_radiation_wavelength 1.54184
_diffrn_reflns_av_R_equivalents 0.0394
_diffrn_reflns_av_unetI/netI 0.0190
_diffrn_reflns_Laue_measured_fraction_full 1.000
_diffrn_reflns_Laue_measured_fraction_max 0.995
_diffrn_reflns_limit_h_max 14
_diffrn_reflns_limit_h_min -14
_diffrn_reflns_limit_k_max 15
_diffrn_reflns_limit_k_min -15
_diffrn_reflns_limit_l_max 18
_diffrn_reflns_limit_l_min -18
_diffrn_reflns_number 41792
_diffrn_reflns_point_group_measured_fraction_full 1.000
_diffrn_reflns_point_group_measured_fraction_max 0.995
_diffrn_reflns_theta_full 70.000
_diffrn_reflns_theta_max 72.940
_diffrn_reflns_theta_min 3.096
_diffrn_source 'micro-focus sealed X-ray tube'
_diffrn_source_type 'PhotonJet (Cu) X-ray Source'
_exptl_absorpt_coefficient_mu 2.106
_exptl_absorpt_correction_T_max 1.00000
_exptl_absorpt_correction_T_min 0.33378
_exptl_absorpt_correction_type multi-scan
_exptl_absorpt_process_details
;
CrysAlisPro 1.171.43.107a (Rigaku Oxford Diffraction, 2024)
Empirical absorption correction using spherical harmonics,
implemented in SCALE3 ABSPACK scaling algorithm.
;
_exptl_crystal_colour 'clear orange'
_exptl_crystal_colour_lustre clear
_exptl_crystal_colour_primary orange
_exptl_crystal_density_diffrn 1.157
_exptl_crystal_description block
_exptl_crystal_F_000 776
_exptl_crystal_size_max 0.77
_exptl_crystal_size_mid 0.53
_exptl_crystal_size_min 0.34
_refine_diff_density_max 0.621
_refine_diff_density_min -0.424
_refine_diff_density_rms 0.050
_refine_ls_extinction_method none
_refine_ls_goodness_of_fit_ref 1.030
_refine_ls_hydrogen_treatment constr
_refine_ls_matrix_type full
_refine_ls_number_parameters 534
_refine_ls_number_reflns 8218
_refine_ls_number_restraints 218
_refine_ls_restrained_S_all 1.051
_refine_ls_R_factor_all 0.0400
_refine_ls_R_factor_gt 0.0391
_refine_ls_shift/su_max 0.001
_refine_ls_shift/su_mean 0.000
_refine_ls_structure_factor_coef Fsqd
_refine_ls_weighting_details 'w=1/[\s^2^(Fo^2^)+(0.0667P)^2^+0.9143P] where P=(Fo^2^+2Fc^2^)/3'
_refine_ls_weighting_scheme calc
_refine_ls_wR_factor_gt 0.1085
_refine_ls_wR_factor_ref 0.1093
_reflns_Friedel_coverage 0.000
_reflns_number_gt 7911
_reflns_number_total 8218
_reflns_threshold_expression 'I > 2\s(I)'
_cod_data_source_file d5cc02154e2.cif
_cod_data_source_block dom240119-01_auto
_cod_depositor_comments 'Adding full bibliography for 7134583.cif.'
_cod_database_code 7134583
_shelx_shelxl_version_number 2019/3
_chemical_oxdiff_formula 'Li1 K1 P2 C30 H25 N2'
_shelx_space_group_comment
;
The symmetry employed for this shelxl refinement is uniquely defined
by the following loop, which should always be used as a source of
symmetry information in preference to the above space-group names.
They are only intended as comments.
;
_olex2_refinement_description
;
1. Fixed Uiso
 At 1.2 times of:
  All C(H) groups, All C(H,H) groups
 At 1.5 times of:
  All C(H,H,H) groups
2. Restrained distances
 C37-C38 = C38-C39 = C39-C40 = C33-C34
 1.53 with sigma of 0.01
 O1-C37 = O1-C40 = O1-C37A = O1-C40A
 1.43 with sigma of 0.01
 C37A-C38A = C38A-C39A = C39A-C40A = C33A-C34A
 1.53 with sigma of 0.01
 N4-C36 = N4-C35 = N4-C34 = N3-C31 = N3-C33 = N3-C32 = N3A-C31A
 1.48 with sigma of 0.01
 N3A-C32A = N3A-C33A = N4A-C34A = N4A-C35A = N4A-C36A
 1.48 with sigma of 0.01
3. Rigid bond restraints
 O1, C37, C38, C39, C40
 with sigma for 1-2 distances of 0.01 and sigma for 1-3 distances of 0.01
 O1, C38A, C39A, C37A, C40A
 with sigma for 1-2 distances of 0.01 and sigma for 1-3 distances of 0.01
 N3, N4, C31, C32, C33, C34, C35, C36
 with sigma for 1-2 distances of 0.01 and sigma for 1-3 distances of 0.01
 C33A, C34A, N3A, N4A, C32A, C36A, C31A, C35A
 with sigma for 1-2 distances of 0.01 and sigma for 1-3 distances of 0.01
4. Uiso/Uaniso restraints and constraints
O1 \\sim C37 \\sim C38 \\sim C39 \\sim C40: within 1.7A with sigma of 0.02 and
sigma for terminal atoms of 0.02 within 1.7A
O1 \\sim C38A \\sim C39A \\sim C37A \\sim C40A: within 1.7A with sigma of 0.02
and sigma for terminal atoms of 0.02 within 1.7A
N3 \\sim N4 \\sim C31 \\sim C32 \\sim C33 \\sim C34 \\sim C35 \\sim C36: within
1.7A with sigma of 0.02 and sigma for terminal atoms of 0.02 within 1.7A
C33A \\sim C34A \\sim N3A \\sim N4A \\sim C32A \\sim C36A \\sim C31A \\sim
C35A: within 1.7A with sigma of 0.02 and sigma for terminal atoms of 0.02
within 1.7A
Uanis(C40) = Uanis(C40A)
Uanis(C39) = Uanis(C39A)
Uanis(C38) = Uanis(C38A)
Uanis(N4) = Uanis(N4A)
Uanis(N3) = Uanis(N3A)
5. Others
 Sof(C38A)=Sof(H38C)=Sof(H38D)=Sof(C39A)=Sof(H39C)=Sof(H39D)=Sof(C37A)=
 Sof(H37C)=Sof(H37D)=Sof(C40A)=Sof(H40C)=Sof(H40D)=1-FVAR(1)
 Sof(C37)=Sof(H37A)=Sof(H37B)=Sof(C38)=Sof(H38A)=Sof(H38B)=Sof(C39)=Sof(H39A)=
 Sof(H39B)=Sof(C40)=Sof(H40A)=Sof(H40B)=FVAR(1)
 Sof(C33A)=Sof(H33C)=Sof(H33D)=Sof(C34A)=Sof(H34C)=Sof(H34D)=Sof(N3A)=Sof(N4A)=
 Sof(C32A)=Sof(H32D)=Sof(H32E)=Sof(H32F)=Sof(C36A)=Sof(H36D)=Sof(H36E)=
 Sof(H36F)=Sof(C31A)=Sof(H31D)=Sof(H31E)=Sof(H31F)=Sof(C35A)=Sof(H35D)=
 Sof(H35E)=Sof(H35F)=1-FVAR(2)
 Sof(N3)=Sof(N4)=Sof(C31)=Sof(H31A)=Sof(H31B)=Sof(H31C)=Sof(C32)=Sof(H32A)=
 Sof(H32B)=Sof(H32C)=Sof(C33)=Sof(H33A)=Sof(H33B)=Sof(C34)=Sof(H34A)=Sof(H34B)=
 Sof(C35)=Sof(H35A)=Sof(H35B)=Sof(H35C)=Sof(C36)=Sof(H36A)=Sof(H36B)=Sof(H36C)=
 FVAR(2)
6.a Secondary CH2 refined with riding coordinates:
 C27(H27A,H27B), C28(H28A,H28B), C33(H33A,H33B), C34(H34A,H34B), C37(H37A,
 H37B), C38(H38A,H38B), C39(H39A,H39B), C40(H40A,H40B), C38A(H38C,H38D),
 C39A(H39C,H39D), C37A(H37C,H37D), C40A(H40C,H40D), C33A(H33C,H33D), C34A(H34C,
 H34D)
6.b Aromatic/amide H refined with riding coordinates:
 C2(H2), C3(H3), C4(H4), C5(H5), C6(H6), C8(H8), C9(H9), C10(H10), C11(H11),
 C12(H12), C14(H14), C15(H15), C16(H16), C17(H17), C18(H18), C20(H20), C21(H21),
  C22(H22), C23(H23), C24(H24)
6.c Idealised Me refined as rotating group:
 C25(H25A,H25B,H25C), C26(H26A,H26B,H26C), C29(H29A,H29B,H29C), C30(H30A,H30B,
 H30C), C31(H31A,H31B,H31C), C32(H32A,H32B,H32C), C35(H35A,H35B,H35C), C36(H36A,
 H36B,H36C), C32A(H32D,H32E,H32F), C36A(H36D,H36E,H36F), C31A(H31D,H31E,H31F),
 C35A(H35D,H35E,H35F)
;
_olex2_submission_special_instructions 'No special instructions were received'
_oxdiff_exptl_absorpt_empirical_details
;
Empirical correction (ABSPACK) includes:
- Absorption correction using spherical harmonics
- Frame scaling
;
_oxdiff_exptl_absorpt_empirical_full_max 4.224
_oxdiff_exptl_absorpt_empirical_full_min 0.598

loop_
_space_group_symop_operation_xyz
'x, y, z'
'-x, -y, -z'

loop_
_atom_site_label
_atom_site_type_symbol
_atom_site_fract_x
_atom_site_fract_y
_atom_site_fract_z
_atom_site_U_iso_or_equiv
_atom_site_adp_type
_atom_site_occupancy
_atom_site_site_symmetry_order
_atom_site_calc_flag
_atom_site_refinement_flags_posn
_atom_site_refinement_flags_adp
_atom_site_refinement_flags_occupancy
_atom_site_disorder_assembly
_atom_site_disorder_group
K1 K 0.38893(3) 0.29703(3) 0.22974(2) 0.02561(9) Uani 1 1 d . . . . .
Li1 Li 0.1350(2) 0.0927(2) 0.28558(17) 0.0249(5) Uani 1 1 d . . . . .
P1 P 0.20979(3) 0.04091(3) 0.14777(2) 0.02158(10) Uani 1 1 d . . . . .
P2 P 0.21662(3) 0.29416(3) 0.36079(2) 0.02199(10) Uani 1 1 d . . . . .
O1 O 0.39176(14) 0.51201(12) 0.19389(10) 0.0489(3) Uani 1 1 d D U . . .
N1 N -0.05230(10) 0.05538(10) 0.26004(8) 0.0225(2) Uani 1 1 d . . . . .
N2 N 0.14761(11) -0.04085(10) 0.37592(8) 0.0231(2) Uani 1 1 d . . . . .
N3 N 0.58142(18) 0.3062(2) 0.39560(16) 0.0278(5) Uani 0.763(5) 1 d D U P A 1
N4 N 0.6236(7) 0.3384(4) 0.2048(4) 0.0307(6) Uani 0.763(5) 1 d D U P A 1
C1 C 0.35487(12) 0.00288(11) 0.17087(10) 0.0221(3) Uani 1 1 d . . . . .
C2 C 0.42720(14) 0.00117(13) 0.26341(11) 0.0287(3) Uani 1 1 d . . . . .
H2 H 0.404695 0.029091 0.313357 0.034 Uiso 1 1 calc R U . . .
C3 C 0.53107(15) -0.04048(15) 0.28362(13) 0.0374(4) Uani 1 1 d . . . . .
H3 H 0.576875 -0.042942 0.346952 0.045 Uiso 1 1 calc R U . . .
C4 C 0.56803(14) -0.07825(14) 0.21226(14) 0.0382(4) Uani 1 1 d . . . . .
H4 H 0.639216 -0.106176 0.226166 0.046 Uiso 1 1 calc R U . . .
C5 C 0.49994(14) -0.07493(13) 0.11994(13) 0.0330(3) Uani 1 1 d . . . . .
H5 H 0.525751 -0.098907 0.070367 0.040 Uiso 1 1 calc R U . . .
C6 C 0.39434(13) -0.03676(12) 0.09970(11) 0.0258(3) Uani 1 1 d . . . . .
H6 H 0.347609 -0.037422 0.036244 0.031 Uiso 1 1 calc R U . . .
C7 C 0.20501(13) 0.13228(12) 0.05191(9) 0.0216(3) Uani 1 1 d . . . . .
C8 C 0.30289(13) 0.18562(12) 0.02428(10) 0.0247(3) Uani 1 1 d . . . . .
H8 H 0.379063 0.170431 0.054585 0.030 Uiso 1 1 calc R U . . .
C9 C 0.29086(16) 0.25996(13) -0.04625(11) 0.0311(3) Uani 1 1 d . . . . .
H9 H 0.358441 0.293928 -0.063879 0.037 Uiso 1 1 calc R U . . .
C10 C 0.18133(17) 0.28506(14) -0.09111(11) 0.0342(4) Uani 1 1 d . . . . .
H10 H 0.173711 0.337538 -0.138026 0.041 Uiso 1 1 calc R U . . .
C11 C 0.08268(15) 0.23211(14) -0.06629(10) 0.0318(3) Uani 1 1 d . . . . .
H11 H 0.006871 0.247670 -0.097270 0.038 Uiso 1 1 calc R U . . .
C12 C 0.09396(13) 0.15710(13) 0.00303(10) 0.0257(3) Uani 1 1 d . . . . .
H12 H 0.025191 0.121254 0.018212 0.031 Uiso 1 1 calc R U . . .
C13 C 0.12392(12) 0.37129(12) 0.27595(10) 0.0221(3) Uani 1 1 d . . . . .
C14 C 0.07629(13) 0.32740(12) 0.18253(10) 0.0252(3) Uani 1 1 d . . . . .
H14 H 0.090282 0.257266 0.166778 0.030 Uiso 1 1 calc R U . . .
C15 C 0.00952(14) 0.38319(13) 0.11264(10) 0.0283(3) Uani 1 1 d . . . . .
H15 H -0.020811 0.351059 0.050298 0.034 Uiso 1 1 calc R U . . .
C16 C -0.01329(14) 0.48573(13) 0.13320(11) 0.0291(3) Uani 1 1 d . . . . .
H16 H -0.060539 0.523290 0.085851 0.035 Uiso 1 1 calc R U . . .
C17 C 0.03455(14) 0.53210(12) 0.22452(11) 0.0281(3) Uani 1 1 d . . . . .
H17 H 0.020386 0.602472 0.239461 0.034 Uiso 1 1 calc R U . . .
C18 C 0.10273(13) 0.47711(12) 0.29427(10) 0.0248(3) Uani 1 1 d . . . . .
H18 H 0.135889 0.511532 0.355753 0.030 Uiso 1 1 calc R U . . .
C19 C 0.18570(13) 0.31792(11) 0.46992(10) 0.0220(3) Uani 1 1 d . . . . .
C20 C 0.08631(13) 0.35632(11) 0.47924(10) 0.0237(3) Uani 1 1 d . . . . .
H20 H 0.029940 0.373956 0.424818 0.028 Uiso 1 1 calc R U . . .
C21 C 0.06876(15) 0.36902(12) 0.56608(11) 0.0282(3) Uani 1 1 d . . . . .
H21 H 0.001836 0.396746 0.570259 0.034 Uiso 1 1 calc R U . . .
C22 C 0.14779(16) 0.34170(13) 0.64674(11) 0.0329(4) Uani 1 1 d . . . . .
H22 H 0.135331 0.350151 0.705976 0.040 Uiso 1 1 calc R U . . .
C23 C 0.24560(15) 0.30171(13) 0.63945(11) 0.0310(3) Uani 1 1 d . . . . .
H23 H 0.299767 0.281612 0.694039 0.037 Uiso 1 1 calc R U . . .
C24 C 0.26470(14) 0.29096(12) 0.55322(10) 0.0260(3) Uani 1 1 d . . . . .
H24 H 0.332849 0.264705 0.550072 0.031 Uiso 1 1 calc R U . . .
C25 C -0.12495(14) 0.04508(13) 0.16115(10) 0.0282(3) Uani 1 1 d . . . . .
H25A H -0.208687 0.019785 0.157038 0.042 Uiso 1 1 calc R U . . .
H25B H -0.100262 -0.008957 0.126527 0.042 Uiso 1 1 calc R U . . .
H25C H -0.114269 0.117541 0.134045 0.042 Uiso 1 1 calc R U . . .
C26 C -0.08962(13) 0.13755(13) 0.31083(11) 0.0271(3) Uani 1 1 d . . . . .
H26A H -0.173076 0.111955 0.307475 0.041 Uiso 1 1 calc R U . . .
H26B H -0.080006 0.209202 0.282317 0.041 Uiso 1 1 calc R U . . .
H26C H -0.040636 0.146213 0.376527 0.041 Uiso 1 1 calc R U . . .
C27 C -0.06806(13) -0.05339(12) 0.30153(11) 0.0271(3) Uani 1 1 d . . . . .
H27A H -0.068507 -0.112604 0.256312 0.033 Uiso 1 1 calc R U . . .
H27B H -0.145449 -0.068721 0.314471 0.033 Uiso 1 1 calc R U . . .
C28 C 0.03053(13) -0.05522(13) 0.39175(10) 0.0264(3) Uani 1 1 d . . . . .
H28A H 0.031787 0.005059 0.436338 0.032 Uiso 1 1 calc R U . . .
H28B H 0.014277 -0.126901 0.420324 0.032 Uiso 1 1 calc R U . . .
C29 C 0.16069(14) -0.14363(12) 0.33303(11) 0.0282(3) Uani 1 1 d . . . . .
H29A H 0.148075 -0.205310 0.372750 0.042 Uiso 1 1 calc R U . . .
H29B H 0.240682 -0.134210 0.326723 0.042 Uiso 1 1 calc R U . . .
H29C H 0.102036 -0.159927 0.270995 0.042 Uiso 1 1 calc R U . . .
C30 C 0.24057(15) -0.01267(13) 0.46589(11) 0.0306(3) Uani 1 1 d . . . . .
H30A H 0.232943 0.056615 0.494094 0.046 Uiso 1 1 calc R U . . .
H30B H 0.318591 -0.003035 0.455756 0.046 Uiso 1 1 calc R U . . .
H30C H 0.232313 -0.072749 0.507950 0.046 Uiso 1 1 calc R U . . .
C31 C 0.5604(6) 0.2265(5) 0.4641(5) 0.0367(10) Uani 0.763(5) 1 d D U P A 1
H31A H 0.559617 0.151569 0.440774 0.055 Uiso 0.763(5) 1 calc R U P A 1
H31B H 0.483835 0.228519 0.473881 0.055 Uiso 0.763(5) 1 calc R U P A 1
H31C H 0.623741 0.245927 0.523515 0.055 Uiso 0.763(5) 1 calc R U P A 1
C32 C 0.5823(3) 0.4173(3) 0.4327(3) 0.0412(7) Uani 0.763(5) 1 d D U P A 1
H32A H 0.507263 0.417263 0.445905 0.062 Uiso 0.763(5) 1 calc R U P A 1
H32B H 0.592079 0.471745 0.386327 0.062 Uiso 0.763(5) 1 calc R U P A 1
H32C H 0.648237 0.437194 0.490539 0.062 Uiso 0.763(5) 1 calc R U P A 1
C33 C 0.69189(19) 0.2995(2) 0.37521(16) 0.0353(6) Uani 0.763(5) 1 d D U P A 1
H33A H 0.690194 0.221052 0.358356 0.042 Uiso 0.763(5) 1 calc R U P A 1
H33B H 0.759249 0.323391 0.432607 0.042 Uiso 0.763(5) 1 calc R U P A 1
C34 C 0.7129(3) 0.3706(3) 0.2962(2) 0.0381(7) Uani 0.763(5) 1 d D U P A 1
H34A H 0.714928 0.449013 0.313367 0.046 Uiso 0.763(5) 1 calc R U P A 1
H34B H 0.791762 0.366250 0.290179 0.046 Uiso 0.763(5) 1 calc R U P A 1
C35 C 0.6424(7) 0.2385(7) 0.1624(5) 0.0342(12) Uani 0.763(5) 1 d D U P A 1
H35A H 0.722916 0.251866 0.156669 0.051 Uiso 0.763(5) 1 calc R U P A 1
H35B H 0.584670 0.220641 0.100082 0.051 Uiso 0.763(5) 1 calc R U P A 1
H35C H 0.632400 0.176089 0.201948 0.051 Uiso 0.763(5) 1 calc R U P A 1
C36 C 0.6316(6) 0.4287(5) 0.1415(3) 0.0457(11) Uani 0.763(5) 1 d D U P A 1
H36A H 0.711008 0.444262 0.133740 0.069 Uiso 0.763(5) 1 calc R U P A 1
H36B H 0.616808 0.495609 0.168120 0.069 Uiso 0.763(5) 1 calc R U P A 1
H36C H 0.572264 0.406480 0.080465 0.069 Uiso 0.763(5) 1 calc R U P A 1
C37 C 0.3679(6) 0.5562(5) 0.1067(4) 0.0655(15) Uani 0.571(5) 1 d D U P A 1
H37A H 0.442610 0.569844 0.089635 0.079 Uiso 0.571(5) 1 calc R U P A 1
H37B H 0.311498 0.497681 0.061227 0.079 Uiso 0.571(5) 1 calc R U P A 1
C38 C 0.3245(4) 0.6487(3) 0.0927(3) 0.0474(8) Uani 0.571(5) 1 d D U P A 1
H38A H 0.245877 0.634940 0.044615 0.057 Uiso 0.571(5) 1 calc R U P A 1
H38B H 0.378838 0.708091 0.072905 0.057 Uiso 0.571(5) 1 calc R U P A 1
C39 C 0.3145(12) 0.6798(10) 0.1878(4) 0.0392(13) Uani 0.571(5) 1 d D U P A 1
H39A H 0.230912 0.664157 0.188306 0.047 Uiso 0.571(5) 1 calc R U P A 1
H39B H 0.349443 0.759273 0.206771 0.047 Uiso 0.571(5) 1 calc R U P A 1
C40 C 0.3862(17) 0.6040(9) 0.2509(6) 0.0388(14) Uani 0.571(5) 1 d D U P A 1
H40A H 0.467246 0.645854 0.283167 0.047 Uiso 0.571(5) 1 calc R U P A 1
H40B H 0.347906 0.576515 0.298928 0.047 Uiso 0.571(5) 1 calc R U P A 1
C38A C 0.2784(6) 0.6270(4) 0.1092(4) 0.0474(8) Uani 0.429(5) 1 d D U P A 2
H38C H 0.190807 0.615752 0.086490 0.057 Uiso 0.429(5) 1 calc R U P A 2
H38D H 0.310751 0.682236 0.070536 0.057 Uiso 0.429(5) 1 calc R U P A 2
C39A C 0.3216(17) 0.6726(14) 0.2108(6) 0.0392(13) Uani 0.429(5) 1 d D U P A 2
H39C H 0.374416 0.746565 0.217483 0.047 Uiso 0.429(5) 1 calc R U P A 2
H39D H 0.253790 0.679737 0.233518 0.047 Uiso 0.429(5) 1 calc R U P A 2
C37A C 0.3142(5) 0.5211(4) 0.0974(3) 0.0376(12) Uani 0.429(5) 1 d D U P A 2
H37C H 0.358534 0.524783 0.050927 0.045 Uiso 0.429(5) 1 calc R U P A 2
H37D H 0.245077 0.458516 0.078759 0.045 Uiso 0.429(5) 1 calc R U P A 2
C40A C 0.389(2) 0.5890(13) 0.2655(8) 0.0388(14) Uani 0.429(5) 1 d D U P A 2
H40C H 0.470052 0.625656 0.302790 0.047 Uiso 0.429(5) 1 calc R U P A 2
H40D H 0.346902 0.550785 0.308113 0.047 Uiso 0.429(5) 1 calc R U P A 2
C33A C 0.6926(5) 0.3842(6) 0.3825(5) 0.0320(18) Uani 0.237(5) 1 d D U P A 2
H33C H 0.755887 0.378495 0.441061 0.038 Uiso 0.237(5) 1 calc R U P A 2
H33D H 0.701405 0.463450 0.368086 0.038 Uiso 0.237(5) 1 calc R U P A 2
C34A C 0.7103(8) 0.3182(9) 0.3039(6) 0.035(2) Uani 0.237(5) 1 d D U P A 2
H34C H 0.792129 0.345004 0.301231 0.042 Uiso 0.237(5) 1 calc R U P A 2
H34D H 0.703129 0.239265 0.319396 0.042 Uiso 0.237(5) 1 calc R U P A 2
N3A N 0.5768(7) 0.3474(8) 0.3986(7) 0.0278(5) Uani 0.237(5) 1 d D U P A 2
N4A N 0.627(2) 0.3240(15) 0.2100(12) 0.0307(6) Uani 0.237(5) 1 d D U P A 2
C32A C 0.5554(9) 0.4302(9) 0.4598(7) 0.0338(19) Uani 0.237(5) 1 d D U P A 2
H32D H 0.614694 0.436366 0.521565 0.051 Uiso 0.237(5) 1 calc R U P A 2
H32E H 0.475908 0.406731 0.466476 0.051 Uiso 0.237(5) 1 calc R U P A 2
H32F H 0.561509 0.502541 0.432092 0.051 Uiso 0.237(5) 1 calc R U P A 2
C36A C 0.6430(16) 0.4370(14) 0.1762(9) 0.035(3) Uani 0.237(5) 1 d D U P A 2
H36D H 0.718072 0.454232 0.161091 0.052 Uiso 0.237(5) 1 calc R U P A 2
H36E H 0.644157 0.490899 0.225058 0.052 Uiso 0.237(5) 1 calc R U P A 2
H36F H 0.577234 0.440961 0.119955 0.052 Uiso 0.237(5) 1 calc R U P A 2
C31A C 0.572(2) 0.2405(13) 0.4426(14) 0.036(3) Uani 0.237(5) 1 d D U P A 2
H31D H 0.593803 0.186909 0.405403 0.054 Uiso 0.237(5) 1 calc R U P A 2
H31E H 0.491620 0.212513 0.445828 0.054 Uiso 0.237(5) 1 calc R U P A 2
H31F H 0.627924 0.250839 0.506059 0.054 Uiso 0.237(5) 1 calc R U P A 2
C35A C 0.646(3) 0.246(2) 0.1436(18) 0.043(5) Uani 0.237(5) 1 d D U P A 2
H35D H 0.594357 0.252502 0.080464 0.065 Uiso 0.237(5) 1 calc R U P A 2
H35E H 0.627114 0.169605 0.162199 0.065 Uiso 0.237(5) 1 calc R U P A 2
H35F H 0.729020 0.263273 0.143962 0.065 Uiso 0.237(5) 1 calc R U P A 2

loop_
_atom_site_aniso_label
_atom_site_aniso_U_11
_atom_site_aniso_U_22
_atom_site_aniso_U_33
_atom_site_aniso_U_23
_atom_site_aniso_U_13
_atom_site_aniso_U_12
K1 0.02382(16) 0.02896(17) 0.02352(16) -0.00063(12) 0.00896(12) 0.00108(12)
Li1 0.0254(12) 0.0273(12) 0.0255(12) 0.0062(10) 0.0120(10) 0.0070(10)
P1 0.02279(18) 0.02383(18) 0.02040(18) 0.00301(13) 0.00946(14) 0.00538(13)
P2 0.02362(18) 0.02417(18) 0.02000(18) 0.00073(13) 0.00870(14) 0.00574(14)
O1 0.0659(9) 0.0446(7) 0.0504(8) 0.0163(6) 0.0296(7) 0.0261(7)
N1 0.0224(6) 0.0226(6) 0.0223(6) -0.0013(5) 0.0075(5) 0.0026(5)
N2 0.0253(6) 0.0231(6) 0.0206(6) 0.0010(5) 0.0068(5) 0.0042(5)
N3 0.0266(7) 0.0271(14) 0.0298(8) 0.0016(11) 0.0073(6) 0.0075(10)
N4 0.0276(8) 0.0279(16) 0.0384(10) 0.0048(9) 0.0136(7) 0.0044(12)
C1 0.0219(7) 0.0193(6) 0.0237(7) 0.0027(5) 0.0066(5) 0.0012(5)
C2 0.0266(7) 0.0289(8) 0.0251(7) 0.0031(6) 0.0037(6) -0.0014(6)
C3 0.0258(8) 0.0367(9) 0.0386(9) 0.0114(7) -0.0029(7) -0.0009(7)
C4 0.0200(7) 0.0298(8) 0.0630(12) 0.0150(8) 0.0100(7) 0.0044(6)
C5 0.0291(8) 0.0267(7) 0.0489(10) 0.0068(7) 0.0197(7) 0.0066(6)
C6 0.0262(7) 0.0241(7) 0.0288(7) 0.0036(6) 0.0104(6) 0.0057(6)
C7 0.0263(7) 0.0231(7) 0.0161(6) -0.0017(5) 0.0069(5) 0.0056(5)
C8 0.0280(7) 0.0257(7) 0.0217(7) 0.0005(5) 0.0092(6) 0.0059(6)
C9 0.0431(9) 0.0286(8) 0.0258(7) 0.0041(6) 0.0170(7) 0.0067(7)
C10 0.0558(10) 0.0317(8) 0.0201(7) 0.0058(6) 0.0126(7) 0.0184(7)
C11 0.0412(9) 0.0357(8) 0.0197(7) -0.0022(6) 0.0034(6) 0.0199(7)
C12 0.0275(7) 0.0304(7) 0.0201(7) -0.0036(6) 0.0063(6) 0.0092(6)
C13 0.0219(7) 0.0242(7) 0.0220(7) 0.0019(5) 0.0110(5) 0.0017(5)
C14 0.0312(7) 0.0253(7) 0.0227(7) 0.0019(5) 0.0119(6) 0.0080(6)
C15 0.0340(8) 0.0320(8) 0.0205(7) 0.0029(6) 0.0098(6) 0.0080(6)
C16 0.0337(8) 0.0306(8) 0.0278(7) 0.0091(6) 0.0134(6) 0.0114(6)
C17 0.0346(8) 0.0222(7) 0.0327(8) 0.0047(6) 0.0168(7) 0.0078(6)
C18 0.0287(7) 0.0235(7) 0.0239(7) -0.0002(5) 0.0125(6) 0.0019(6)
C19 0.0255(7) 0.0190(6) 0.0201(6) -0.0006(5) 0.0076(5) 0.0001(5)
C20 0.0268(7) 0.0209(7) 0.0231(7) 0.0000(5) 0.0092(6) 0.0017(5)
C21 0.0351(8) 0.0241(7) 0.0286(8) -0.0001(6) 0.0170(6) 0.0015(6)
C22 0.0467(9) 0.0305(8) 0.0221(7) 0.0007(6) 0.0163(7) -0.0006(7)
C23 0.0393(9) 0.0264(7) 0.0214(7) 0.0035(6) 0.0048(6) -0.0008(6)
C24 0.0289(7) 0.0212(7) 0.0252(7) 0.0010(5) 0.0058(6) 0.0020(6)
C25 0.0256(7) 0.0317(8) 0.0247(7) -0.0013(6) 0.0052(6) 0.0030(6)
C26 0.0251(7) 0.0285(7) 0.0299(7) -0.0024(6) 0.0116(6) 0.0054(6)
C27 0.0253(7) 0.0238(7) 0.0314(8) 0.0012(6) 0.0099(6) 0.0007(6)
C28 0.0308(8) 0.0261(7) 0.0249(7) 0.0046(6) 0.0133(6) 0.0043(6)
C29 0.0344(8) 0.0232(7) 0.0280(7) 0.0017(6) 0.0103(6) 0.0070(6)
C30 0.0332(8) 0.0307(8) 0.0234(7) 0.0018(6) 0.0028(6) 0.0044(6)
C31 0.040(2) 0.0385(16) 0.034(3) 0.0057(13) 0.0117(16) 0.0127(15)
C32 0.0444(18) 0.0309(15) 0.0454(19) -0.0067(13) 0.0100(13) 0.0059(12)
C33 0.0247(10) 0.0420(15) 0.0364(12) -0.0002(10) 0.0044(9) 0.0075(9)
C34 0.0279(12) 0.0345(16) 0.0493(15) -0.0008(13) 0.0127(10) -0.0019(13)
C35 0.0256(16) 0.0354(19) 0.042(3) 0.0018(17) 0.0117(17) 0.0043(13)
C36 0.049(2) 0.0400(19) 0.059(3) 0.020(2) 0.031(3) 0.0122(16)
C37 0.088(4) 0.078(4) 0.057(3) 0.031(3) 0.046(3) 0.041(3)
C38 0.057(3) 0.0336(16) 0.0488(17) 0.0159(12) 0.0169(15) 0.0015(16)
C39 0.0390(17) 0.0263(15) 0.054(3) 0.012(3) 0.017(3) 0.0052(11)
C40 0.0369(13) 0.032(3) 0.044(3) 0.006(2) 0.011(3) 0.003(2)
C38A 0.057(3) 0.0336(16) 0.0488(17) 0.0159(12) 0.0169(15) 0.0015(16)
C39A 0.0390(17) 0.0263(15) 0.054(3) 0.012(3) 0.017(3) 0.0052(11)
C37A 0.039(3) 0.026(2) 0.038(2) 0.0038(16) 0.008(2) -0.0126(18)
C40A 0.0369(13) 0.032(3) 0.044(3) 0.006(2) 0.011(3) 0.003(2)
C33A 0.022(3) 0.034(4) 0.036(3) -0.004(3) 0.004(3) 0.003(3)
C34A 0.025(4) 0.040(5) 0.039(4) -0.004(4) 0.009(3) 0.006(4)
N3A 0.0266(7) 0.0271(14) 0.0298(8) 0.0016(11) 0.0073(6) 0.0075(10)
N4A 0.0276(8) 0.0279(16) 0.0384(10) 0.0048(9) 0.0136(7) 0.0044(12)
C32A 0.038(5) 0.029(4) 0.038(5) -0.003(3) 0.018(4) 0.003(3)
C36A 0.031(4) 0.037(4) 0.039(6) -0.001(5) 0.018(6) 0.001(3)
C31A 0.036(5) 0.035(6) 0.038(10) -0.007(4) 0.014(6) 0.005(5)
C35A 0.055(8) 0.030(6) 0.045(8) -0.007(7) 0.023(6) -0.002(5)

loop_
_atom_type_symbol
_atom_type_description
_atom_type_scat_dispersion_real
_atom_type_scat_dispersion_imag
_atom_type_scat_source
K K 0.3868 1.0657 'International Tables Vol C Tables 4.2.6.8 and 6.1.1.4'
Li Li 0.0008 0.0003 'International Tables Vol C Tables 4.2.6.8 and 6.1.1.4'
P P 0.2955 0.4335 'International Tables Vol C Tables 4.2.6.8 and 6.1.1.4'
O O 0.0492 0.0322 'International Tables Vol C Tables 4.2.6.8 and 6.1.1.4'
N N 0.0311 0.0180 'International Tables Vol C Tables 4.2.6.8 and 6.1.1.4'
C C 0.0181 0.0091 'International Tables Vol C Tables 4.2.6.8 and 6.1.1.4'
H H 0.0000 0.0000 'International Tables Vol C Tables 4.2.6.8 and 6.1.1.4'

loop_
_geom_angle_atom_site_label_1
_geom_angle_atom_site_label_2
_geom_angle_atom_site_label_3
_geom_angle
_geom_angle_site_symmetry_1
_geom_angle_site_symmetry_3
_geom_angle_publ_flag
P1 K1 Li1 41.22(4) . . ?
P1 K1 C37A 115.94(7) . . ?
P1 K1 C36A 130.5(2) . . ?
P2 K1 Li1 41.78(4) . . ?
P2 K1 P1 82.649(11) . . ?
P2 K1 C7 99.18(3) . . ?
P2 K1 C37A 98.79(10) . . ?
P2 K1 C36A 146.7(2) . . ?
O1 K1 Li1 126.04(5) . . ?
O1 K1 P1 138.36(4) . . ?
O1 K1 P2 93.48(3) . . ?
O1 K1 N3 103.60(7) . . ?
O1 K1 N4 85.13(10) . . ?
O1 K1 C7 110.90(4) . . ?
O1 K1 C8 100.73(4) . . ?
O1 K1 C37A 23.56(8) . . ?
O1 K1 N3A 93.56(19) . . ?
O1 K1 N4A 89.0(4) . . ?
O1 K1 C36A 64.9(3) . . ?
N3 K1 Li1 102.90(6) . . ?
N3 K1 P1 117.62(6) . . ?
N3 K1 P2 88.18(4) . . ?
N3 K1 N4 64.26(10) . . ?
N3 K1 C7 144.08(6) . . ?
N3 K1 C8 138.40(6) . . ?
N4 K1 Li1 148.83(10) . . ?
N4 K1 P1 117.00(11) . . ?
N4 K1 P2 151.04(10) . . ?
N4 K1 C7 108.35(11) . . ?
N4 K1 C8 84.98(10) . . ?
C7 K1 Li1 64.31(5) . . ?
C7 K1 P1 31.15(3) . . ?
C7 K1 C37A 87.37(8) . . ?
C7 K1 C36A 111.9(2) . . ?
C8 K1 Li1 88.99(5) . . ?
C8 K1 P1 51.49(3) . . ?
C8 K1 P2 123.51(3) . . ?
C8 K1 C7 25.06(4) . . ?
C8 K1 C37A 78.69(8) . . ?
C8 K1 C36A 86.9(2) . . ?
C37A K1 Li1 117.34(10) . . ?
C37A K1 C36A 71.9(3) . . ?
N3A K1 Li1 106.96(17) . . ?
N3A K1 P1 127.10(19) . . ?
N3A K1 P2 85.39(16) . . ?
N3A K1 C7 154.64(19) . . ?
N3A K1 C8 146.31(18) . . ?
N3A K1 C37A 116.8(2) . . ?
N3A K1 N4A 64.7(3) . . ?
N3A K1 C36A 71.8(3) . . ?
N4A K1 Li1 145.0(3) . . ?
N4A K1 P1 114.4(4) . . ?
N4A K1 P2 150.1(3) . . ?
N4A K1 C7 107.7(3) . . ?
N4A K1 C8 85.0(3) . . ?
N4A K1 C37A 95.3(3) . . ?
N4A K1 C36A 24.3(3) . . ?
C36A K1 Li1 168.9(3) . . ?
P1 Li1 K1 60.79(5) . . ?
P2 Li1 K1 56.22(5) . . ?
P2 Li1 P1 116.35(9) . . ?
N1 Li1 K1 143.19(10) . . ?
N1 Li1 P1 115.80(11) . . ?
N1 Li1 P2 108.68(10) . . ?
N2 Li1 K1 128.19(10) . . ?
N2 Li1 P1 106.57(10) . . ?
N2 Li1 P2 117.94(11) . . ?
N2 Li1 N1 88.58(10) . . ?
Li1 P1 K1 77.99(6) . . ?
C1 P1 K1 80.69(4) . . ?
C1 P1 Li1 120.48(7) . . ?
C7 P1 K1 69.91(4) . . ?
C7 P1 Li1 119.67(7) . . ?
C7 P1 C1 103.20(6) . . ?
Li1 P2 K1 82.00(5) . . ?
C13 P2 K1 90.23(4) . . ?
C13 P2 Li1 100.97(7) . . ?
C19 P2 K1 154.05(5) . . ?
C19 P2 Li1 114.52(7) . . ?
C19 P2 C13 105.05(7) . . ?
C37 O1 K1 126.9(3) . . ?
C37 O1 C40 100.5(5) . . ?
C40 O1 K1 130.8(5) . . ?
C37A O1 K1 110.20(19) . . ?
C40A O1 K1 119.5(7) . . ?
C40A O1 C37A 116.6(7) . . ?
C25 N1 Li1 116.21(11) . . ?
C25 N1 C27 109.85(11) . . ?
C26 N1 Li1 110.70(11) . . ?
C26 N1 C25 108.81(12) . . ?
C26 N1 C27 109.96(12) . . ?
C27 N1 Li1 101.03(11) . . ?
C28 N2 Li1 99.35(11) . . ?
C29 N2 Li1 114.14(11) . . ?
C29 N2 C28 110.56(12) . . ?
C30 N2 Li1 113.88(11) . . ?
C30 N2 C28 109.14(12) . . ?
C30 N2 C29 109.31(12) . . ?
C31 N3 K1 115.4(3) . . ?
C31 N3 C32 108.1(4) . . ?
C31 N3 C33 110.5(3) . . ?
C32 N3 K1 97.72(18) . . ?
C33 N3 K1 112.04(15) . . ?
C33 N3 C32 112.6(3) . . ?
C34 N4 K1 109.1(4) . . ?
C35 N4 K1 109.9(5) . . ?
C35 N4 C34 110.7(5) . . ?
C35 N4 C36 108.5(6) . . ?
C36 N4 K1 108.9(4) . . ?
C36 N4 C34 109.8(4) . . ?
C2 C1 P1 120.30(11) . . ?
C2 C1 C6 116.67(14) . . ?
C6 C1 P1 122.70(11) . . ?
C1 C2 H2 119.2 . . ?
C3 C2 C1 121.55(16) . . ?
C3 C2 H2 119.2 . . ?
C2 C3 H3 119.8 . . ?
C4 C3 C2 120.49(16) . . ?
C4 C3 H3 119.8 . . ?
C3 C4 H4 120.4 . . ?
C3 C4 C5 119.25(15) . . ?
C5 C4 H4 120.4 . . ?
C4 C5 H5 119.8 . . ?
C6 C5 C4 120.37(16) . . ?
C6 C5 H5 119.8 . . ?
C1 C6 H6 119.2 . . ?
C5 C6 C1 121.62(15) . . ?
C5 C6 H6 119.2 . . ?
P1 C7 K1 78.93(5) . . ?
C8 C7 K1 71.83(8) . . ?
C8 C7 P1 126.11(11) . . ?
C8 C7 C12 116.36(13) . . ?
C12 C7 K1 120.74(9) . . ?
C12 C7 P1 117.46(11) . . ?
K1 C8 H8 72.1 . . ?
C7 C8 K1 83.11(8) . . ?
C7 C8 H8 119.2 . . ?
C9 C8 K1 114.80(10) . . ?
C9 C8 C7 121.63(14) . . ?
C9 C8 H8 119.2 . . ?
C8 C9 H9 119.7 . . ?
C10 C9 C8 120.70(15) . . ?
C10 C9 H9 119.7 . . ?
C9 C10 H10 120.6 . . ?
C9 C10 C11 118.88(14) . . ?
C11 C10 H10 120.6 . . ?
C10 C11 H11 119.7 . . ?
C12 C11 C10 120.62(15) . . ?
C12 C11 H11 119.7 . . ?
C7 C12 H12 119.1 . . ?
C11 C12 C7 121.78(15) . . ?
C11 C12 H12 119.1 . . ?
C14 C13 P2 118.44(11) . . ?
C14 C13 C18 116.13(13) . . ?
C18 C13 P2 125.24(11) . . ?
C13 C14 H14 118.9 . . ?
C15 C14 C13 122.19(14) . . ?
C15 C14 H14 118.9 . . ?
C14 C15 H15 119.7 . . ?
C14 C15 C16 120.51(14) . . ?
C16 C15 H15 119.7 . . ?
C15 C16 H16 120.7 . . ?
C17 C16 C15 118.56(14) . . ?
C17 C16 H16 120.7 . . ?
C16 C17 H17 119.5 . . ?
C18 C17 C16 121.00(14) . . ?
C18 C17 H17 119.5 . . ?
C13 C18 H18 119.2 . . ?
C17 C18 C13 121.56(13) . . ?
C17 C18 H18 119.2 . . ?
C20 C19 P2 125.89(11) . . ?
C20 C19 C24 116.35(13) . . ?
C24 C19 P2 117.69(11) . . ?
C19 C20 H20 119.2 . . ?
C21 C20 C19 121.60(14) . . ?
C21 C20 H20 119.2 . . ?
C20 C21 H21 119.6 . . ?
C22 C21 C20 120.76(15) . . ?
C22 C21 H21 119.6 . . ?
C21 C22 H22 120.6 . . ?
C21 C22 C23 118.89(14) . . ?
C23 C22 H22 120.6 . . ?
C22 C23 H23 119.7 . . ?
C24 C23 C22 120.54(15) . . ?
C24 C23 H23 119.7 . . ?
C19 C24 H24 119.1 . . ?
C23 C24 C19 121.84(15) . . ?
C23 C24 H24 119.1 . . ?
N1 C25 H25A 109.5 . . ?
N1 C25 H25B 109.5 . . ?
N1 C25 H25C 109.5 . . ?
H25A C25 H25B 109.5 . . ?
H25A C25 H25C 109.5 . . ?
H25B C25 H25C 109.5 . . ?
N1 C26 H26A 109.5 . . ?
N1 C26 H26B 109.5 . . ?
N1 C26 H26C 109.5 . . ?
H26A C26 H26B 109.5 . . ?
H26A C26 H26C 109.5 . . ?
H26B C26 H26C 109.5 . . ?
N1 C27 H27A 109.4 . . ?
N1 C27 H27B 109.4 . . ?
N1 C27 C28 111.12(12) . . ?
H27A C27 H27B 108.0 . . ?
C28 C27 H27A 109.4 . . ?
C28 C27 H27B 109.4 . . ?
N2 C28 C27 112.01(12) . . ?
N2 C28 H28A 109.2 . . ?
N2 C28 H28B 109.2 . . ?
C27 C28 H28A 109.2 . . ?
C27 C28 H28B 109.2 . . ?
H28A C28 H28B 107.9 . . ?
N2 C29 H29A 109.5 . . ?
N2 C29 H29B 109.5 . . ?
N2 C29 H29C 109.5 . . ?
H29A C29 H29B 109.5 . . ?
H29A C29 H29C 109.5 . . ?
H29B C29 H29C 109.5 . . ?
N2 C30 H30A 109.5 . . ?
N2 C30 H30B 109.5 . . ?
N2 C30 H30C 109.5 . . ?
H30A C30 H30B 109.5 . . ?
H30A C30 H30C 109.5 . . ?
H30B C30 H30C 109.5 . . ?
N3 C31 H31A 109.5 . . ?
N3 C31 H31B 109.5 . . ?
N3 C31 H31C 109.5 . . ?
H31A C31 H31B 109.5 . . ?
H31A C31 H31C 109.5 . . ?
H31B C31 H31C 109.5 . . ?
N3 C32 H32A 109.5 . . ?
N3 C32 H32B 109.5 . . ?
N3 C32 H32C 109.5 . . ?
H32A C32 H32B 109.5 . . ?
H32A C32 H32C 109.5 . . ?
H32B C32 H32C 109.5 . . ?
N3 C33 H33A 108.8 . . ?
N3 C33 H33B 108.8 . . ?
N3 C33 C34 113.6(2) . . ?
H33A C33 H33B 107.7 . . ?
C34 C33 H33A 108.8 . . ?
C34 C33 H33B 108.8 . . ?
N4 C34 C33 114.5(4) . . ?
N4 C34 H34A 108.6 . . ?
N4 C34 H34B 108.6 . . ?
C33 C34 H34A 108.6 . . ?
C33 C34 H34B 108.6 . . ?
H34A C34 H34B 107.6 . . ?
N4 C35 H35A 109.5 . . ?
N4 C35 H35B 109.5 . . ?
N4 C35 H35C 109.5 . . ?
H35A C35 H35B 109.5 . . ?
H35A C35 H35C 109.5 . . ?
H35B C35 H35C 109.5 . . ?
N4 C36 H36A 109.5 . . ?
N4 C36 H36B 109.5 . . ?
N4 C36 H36C 109.5 . . ?
H36A C36 H36B 109.5 . . ?
H36A C36 H36C 109.5 . . ?
H36B C36 H36C 109.5 . . ?
O1 C37 H37A 107.2 . . ?
O1 C37 H37B 107.2 . . ?
H37A C37 H37B 106.8 . . ?
C38 C37 O1 120.7(4) . . ?
C38 C37 H37A 107.2 . . ?
C38 C37 H37B 107.2 . . ?
C37 C38 H38A 111.1 . . ?
C37 C38 H38B 111.1 . . ?
C37 C38 C39 103.5(5) . . ?
H38A C38 H38B 109.0 . . ?
C39 C38 H38A 111.1 . . ?
C39 C38 H38B 111.1 . . ?
C38 C39 H39A 111.4 . . ?
C38 C39 H39B 111.4 . . ?
C38 C39 C40 101.8(7) . . ?
H39A C39 H39B 109.3 . . ?
C40 C39 H39A 111.4 . . ?
C40 C39 H39B 111.4 . . ?
O1 C40 C39 108.6(7) . . ?
O1 C40 H40A 110.0 . . ?
O1 C40 H40B 110.0 . . ?
C39 C40 H40A 110.0 . . ?
C39 C40 H40B 110.0 . . ?
H40A C40 H40B 108.4 . . ?
H38C C38A H38D 107.9 . . ?
C39A C38A H38C 109.1 . . ?
C39A C38A H38D 109.1 . . ?
C37A C38A H38C 109.1 . . ?
C37A C38A H38D 109.1 . . ?
C37A C38A C39A 112.3(7) . . ?
C38A C39A H39C 110.6 . . ?
C38A C39A H39D 110.6 . . ?
H39C C39A H39D 108.7 . . ?
C40A C39A C38A 105.6(10) . . ?
C40A C39A H39C 110.6 . . ?
C40A C39A H39D 110.6 . . ?
K1 C37A H37C 104.7 . . ?
K1 C37A H37D 72.0 . . ?
O1 C37A K1 46.24(15) . . ?
O1 C37A H37C 111.6 . . ?
O1 C37A H37D 111.6 . . ?
C38A C37A K1 138.7(3) . . ?
C38A C37A O1 100.6(4) . . ?
C38A C37A H37C 111.6 . . ?
C38A C37A H37D 111.6 . . ?
H37C C37A H37D 109.4 . . ?
O1 C40A C39A 103.7(10) . . ?
O1 C40A H40C 111.0 . . ?
O1 C40A H40D 111.0 . . ?
C39A C40A H40C 111.0 . . ?
C39A C40A H40D 111.0 . . ?
H40C C40A H40D 109.0 . . ?
H33C C33A H33D 107.6 . . ?
C34A C33A H33C 108.7 . . ?
C34A C33A H33D 108.7 . . ?
N3A C33A H33C 108.7 . . ?
N3A C33A H33D 108.7 . . ?
N3A C33A C34A 114.1(7) . . ?
C33A C34A H34C 108.4 . . ?
C33A C34A H34D 108.4 . . ?
H34C C34A H34D 107.5 . . ?
N4A C34A C33A 115.5(13) . . ?
N4A C34A H34C 108.4 . . ?
N4A C34A H34D 108.4 . . ?
C33A N3A K1 112.5(5) . . ?
C33A N3A C32A 110.6(7) . . ?
C32A N3A K1 111.5(6) . . ?
C31A N3A K1 102.7(10) . . ?
C31A N3A C33A 110.3(10) . . ?
C31A N3A C32A 109.0(11) . . ?
C34A N4A K1 107.7(15) . . ?
C36A N4A K1 101.1(14) . . ?
C36A N4A C34A 111.9(14) . . ?
C35A N4A K1 117.6(16) . . ?
C35A N4A C34A 109.1(18) . . ?
C35A N4A C36A 109(2) . . ?
N3A C32A H32D 109.5 . . ?
N3A C32A H32E 109.5 . . ?
N3A C32A H32F 109.5 . . ?
H32D C32A H32E 109.5 . . ?
H32D C32A H32F 109.5 . . ?
H32E C32A H32F 109.5 . . ?
K1 C36A H36D 163.5 . . ?
K1 C36A H36E 82.5 . . ?
K1 C36A H36F 75.6 . . ?
N4A C36A K1 54.6(13) . . ?
N4A C36A H36D 109.5 . . ?
N4A C36A H36E 109.5 . . ?
N4A C36A H36F 109.5 . . ?
H36D C36A H36E 109.5 . . ?
H36D C36A H36F 109.5 . . ?
H36E C36A H36F 109.5 . . ?
N3A C31A H31D 109.5 . . ?
N3A C31A H31E 109.5 . . ?
N3A C31A H31F 109.5 . . ?
H31D C31A H31E 109.5 . . ?
H31D C31A H31F 109.5 . . ?
H31E C31A H31F 109.5 . . ?
N4A C35A H35D 109.5 . . ?
N4A C35A H35E 109.5 . . ?
N4A C35A H35F 109.5 . . ?
H35D C35A H35E 109.5 . . ?
H35D C35A H35F 109.5 . . ?
H35E C35A H35F 109.5 . . ?

loop_
_geom_bond_atom_site_label_1
_geom_bond_atom_site_label_2
_geom_bond_distance
_geom_bond_site_symmetry_2
_geom_bond_publ_flag
K1 Li1 3.862(2) . ?
K1 P1 3.4466(5) . ?
K1 P2 3.2419(4) . ?
K1 O1 2.6892(14) . ?
K1 N3 2.839(2) . ?
K1 N4 2.906(10) . ?
K1 C7 3.2983(14) . ?
K1 C8 3.1566(14) . ?
K1 C37A 3.494(5) . ?
K1 N3A 2.825(9) . ?
K1 N4A 2.92(3) . ?
K1 C36A 3.519(18) . ?
Li1 P1 2.602(2) . ?
Li1 P2 2.599(3) . ?
Li1 N1 2.130(3) . ?
Li1 N2 2.126(3) . ?
P1 C1 1.8286(15) . ?
P1 C7 1.8168(14) . ?
P2 C13 1.8244(15) . ?
P2 C19 1.8127(14) . ?
O1 C37 1.386(4) . ?
O1 C40 1.437(6) . ?
O1 C37A 1.488(5) . ?
O1 C40A 1.440(8) . ?
N1 C25 1.4722(18) . ?
N1 C26 1.4717(18) . ?
N1 C27 1.4763(19) . ?
N2 C28 1.4749(19) . ?
N2 C29 1.4694(19) . ?
N2 C30 1.4661(19) . ?
N3 C31 1.460(4) . ?
N3 C32 1.468(3) . ?
N3 C33 1.465(3) . ?
N4 C34 1.468(4) . ?
N4 C35 1.465(5) . ?
N4 C36 1.466(4) . ?
C1 C2 1.405(2) . ?
C1 C6 1.407(2) . ?
C2 H2 0.9500 . ?
C2 C3 1.392(2) . ?
C3 H3 0.9500 . ?
C3 C4 1.381(3) . ?
C4 H4 0.9500 . ?
C4 C5 1.389(3) . ?
C5 H5 0.9500 . ?
C5 C6 1.389(2) . ?
C6 H6 0.9500 . ?
C7 C8 1.407(2) . ?
C7 C12 1.413(2) . ?
C8 H8 0.9500 . ?
C8 C9 1.390(2) . ?
C9 H9 0.9500 . ?
C9 C10 1.385(2) . ?
C10 H10 0.9500 . ?
C10 C11 1.392(3) . ?
C11 H11 0.9500 . ?
C11 C12 1.382(2) . ?
C12 H12 0.9500 . ?
C13 C14 1.407(2) . ?
C13 C18 1.411(2) . ?
C14 H14 0.9500 . ?
C14 C15 1.388(2) . ?
C15 H15 0.9500 . ?
C15 C16 1.390(2) . ?
C16 H16 0.9500 . ?
C16 C17 1.390(2) . ?
C17 H17 0.9500 . ?
C17 C18 1.389(2) . ?
C18 H18 0.9500 . ?
C19 C20 1.409(2) . ?
C19 C24 1.412(2) . ?
C20 H20 0.9500 . ?
C20 C21 1.389(2) . ?
C21 H21 0.9500 . ?
C21 C22 1.387(2) . ?
C22 H22 0.9500 . ?
C22 C23 1.391(3) . ?
C23 H23 0.9500 . ?
C23 C24 1.385(2) . ?
C24 H24 0.9500 . ?
C25 H25A 0.9800 . ?
C25 H25B 0.9800 . ?
C25 H25C 0.9800 . ?
C26 H26A 0.9800 . ?
C26 H26B 0.9800 . ?
C26 H26C 0.9800 . ?
C27 H27A 0.9900 . ?
C27 H27B 0.9900 . ?
C27 C28 1.517(2) . ?
C28 H28A 0.9900 . ?
C28 H28B 0.9900 . ?
C29 H29A 0.9800 . ?
C29 H29B 0.9800 . ?
C29 H29C 0.9800 . ?
C30 H30A 0.9800 . ?
C30 H30B 0.9800 . ?
C30 H30C 0.9800 . ?
C31 H31A 0.9800 . ?
C31 H31B 0.9800 . ?
C31 H31C 0.9800 . ?
C32 H32A 0.9800 . ?
C32 H32B 0.9800 . ?
C32 H32C 0.9800 . ?
C33 H33A 0.9900 . ?
C33 H33B 0.9900 . ?
C33 C34 1.523(4) . ?
C34 H34A 0.9900 . ?
C34 H34B 0.9900 . ?
C35 H35A 0.9800 . ?
C35 H35B 0.9800 . ?
C35 H35C 0.9800 . ?
C36 H36A 0.9800 . ?
C36 H36B 0.9800 . ?
C36 H36C 0.9800 . ?
C37 H37A 0.9900 . ?
C37 H37B 0.9900 . ?
C37 C38 1.330(5) . ?
C38 H38A 0.9900 . ?
C38 H38B 0.9900 . ?
C38 C39 1.516(7) . ?
C39 H39A 0.9900 . ?
C39 H39B 0.9900 . ?
C39 C40 1.527(6) . ?
C40 H40A 0.9900 . ?
C40 H40B 0.9900 . ?
C38A H38C 0.9900 . ?
C38A H38D 0.9900 . ?
C38A C39A 1.521(8) . ?
C38A C37A 1.470(6) . ?
C39A H39C 0.9900 . ?
C39A H39D 0.9900 . ?
C39A C40A 1.520(8) . ?
C37A H37C 0.9900 . ?
C37A H37D 0.9900 . ?
C40A H40C 0.9900 . ?
C40A H40D 0.9900 . ?
C33A H33C 0.9900 . ?
C33A H33D 0.9900 . ?
C33A C34A 1.514(8) . ?
C33A N3A 1.471(8) . ?
C34A H34C 0.9900 . ?
C34A H34D 0.9900 . ?
C34A N4A 1.477(10) . ?
N3A C32A 1.473(8) . ?
N3A C31A 1.467(9) . ?
N4A C36A 1.475(10) . ?
N4A C35A 1.474(10) . ?
C32A H32D 0.9800 . ?
C32A H32E 0.9800 . ?
C32A H32F 0.9800 . ?
C36A H36D 0.9800 . ?
C36A H36E 0.9800 . ?
C36A H36F 0.9800 . ?
C31A H31D 0.9800 . ?
C31A H31E 0.9800 . ?
C31A H31F 0.9800 . ?
C35A H35D 0.9800 . ?
C35A H35E 0.9800 . ?
C35A H35F 0.9800 . ?

loop_
_geom_torsion_atom_site_label_1
_geom_torsion_atom_site_label_2
_geom_torsion_atom_site_label_3
_geom_torsion_atom_site_label_4
_geom_torsion
_geom_torsion_site_symmetry_1
_geom_torsion_site_symmetry_2
_geom_torsion_site_symmetry_3
_geom_torsion_site_symmetry_4
_geom_torsion_publ_flag
K1 P1 C1 C2 70.14(11) . . . . ?
K1 P1 C1 C6 -116.66(12) . . . . ?
K1 P1 C7 C8 57.59(12) . . . . ?
K1 P1 C7 C12 -119.03(11) . . . . ?
K1 P2 C13 C14 55.42(11) . . . . ?
K1 P2 C13 C18 -119.32(12) . . . . ?
K1 P2 C19 C20 142.25(10) . . . . ?
K1 P2 C19 C24 -40.91(18) . . . . ?
K1 O1 C37 C38 152.0(4) . . . . ?
K1 O1 C40 C39 -144.0(7) . . . . ?
K1 O1 C37A C38A 151.5(3) . . . . ?
K1 O1 C40A C39A -148.0(11) . . . . ?
K1 N3 C33 C34 43.3(2) . . . . ?
K1 N4 C34 C33 44.4(4) . . . . ?
K1 C7 C8 C9 -114.95(14) . . . . ?
K1 C7 C12 C11 81.86(15) . . . . ?
K1 C8 C9 C10 -96.63(16) . . . . ?
Li1 P1 C1 C2 0.09(15) . . . . ?
Li1 P1 C1 C6 173.29(12) . . . . ?
Li1 P1 C7 K1 62.39(8) . . . . ?
Li1 P1 C7 C8 119.98(13) . . . . ?
Li1 P1 C7 C12 -56.63(13) . . . . ?
Li1 P2 C13 C14 -26.47(13) . . . . ?
Li1 P2 C13 C18 158.79(13) . . . . ?
Li1 P2 C19 C20 -91.76(14) . . . . ?
Li1 P2 C19 C24 85.07(13) . . . . ?
Li1 N1 C27 C28 39.54(14) . . . . ?
Li1 N2 C28 C27 45.08(14) . . . . ?
P1 C1 C2 C3 171.93(12) . . . . ?
P1 C1 C6 C5 -173.86(12) . . . . ?
P1 C7 C8 K1 -60.70(11) . . . . ?
P1 C7 C8 C9 -175.64(12) . . . . ?
P1 C7 C12 C11 175.14(11) . . . . ?
P2 C13 C14 C15 -176.91(12) . . . . ?
P2 C13 C18 C17 177.43(11) . . . . ?
P2 C19 C20 C21 178.18(11) . . . . ?
P2 C19 C24 C23 -177.17(11) . . . . ?
O1 C37 C38 C39 0.3(9) . . . . ?
N1 C27 C28 N2 -63.17(16) . . . . ?
N3 C33 C34 N4 -62.8(5) . . . . ?
C1 P1 C7 K1 -74.77(5) . . . . ?
C1 P1 C7 C8 -17.18(14) . . . . ?
C1 P1 C7 C12 166.20(11) . . . . ?
C1 C2 C3 C4 2.1(2) . . . . ?
C2 C1 C6 C5 -0.4(2) . . . . ?
C2 C3 C4 C5 -0.4(2) . . . . ?
C3 C4 C5 C6 -1.7(2) . . . . ?
C4 C5 C6 C1 2.1(2) . . . . ?
C6 C1 C2 C3 -1.7(2) . . . . ?
C7 P1 C1 C2 136.82(12) . . . . ?
C7 P1 C1 C6 -49.99(13) . . . . ?
C7 C8 C9 C10 0.8(2) . . . . ?
C8 C7 C12 C11 -1.8(2) . . . . ?
C8 C9 C10 C11 -1.8(2) . . . . ?
C9 C10 C11 C12 1.1(2) . . . . ?
C10 C11 C12 C7 0.8(2) . . . . ?
C12 C7 C8 K1 115.96(11) . . . . ?
C12 C7 C8 C9 1.0(2) . . . . ?
C13 P2 C19 C20 18.06(14) . . . . ?
C13 P2 C19 C24 -165.10(11) . . . . ?
C13 C14 C15 C16 -0.3(2) . . . . ?
C14 C13 C18 C17 2.6(2) . . . . ?
C14 C15 C16 C17 1.5(2) . . . . ?
C15 C16 C17 C18 -0.6(2) . . . . ?
C16 C17 C18 C13 -1.5(2) . . . . ?
C18 C13 C14 C15 -1.7(2) . . . . ?
C19 P2 C13 C14 -145.80(11) . . . . ?
C19 P2 C13 C18 39.46(14) . . . . ?
C19 C20 C21 C22 -1.5(2) . . . . ?
C20 C19 C24 C23 0.0(2) . . . . ?
C20 C21 C22 C23 0.3(2) . . . . ?
C21 C22 C23 C24 1.0(2) . . . . ?
C22 C23 C24 C19 -1.1(2) . . . . ?
C24 C19 C20 C21 1.3(2) . . . . ?
C25 N1 C27 C28 162.82(12) . . . . ?
C26 N1 C27 C28 -77.46(15) . . . . ?
C29 N2 C28 C27 -75.22(15) . . . . ?
C30 N2 C28 C27 164.51(12) . . . . ?
C31 N3 C33 C34 173.4(4) . . . . ?
C32 N3 C33 C34 -65.7(3) . . . . ?
C35 N4 C34 C33 -76.6(7) . . . . ?
C36 N4 C34 C33 163.7(5) . . . . ?
C37 O1 C40 C39 21.1(13) . . . . ?
C37 C38 C39 C40 12.7(11) . . . . ?
C38 C39 C40 O1 -21.6(15) . . . . ?
C40 O1 C37 C38 -13.9(11) . . . . ?
C38A C39A C40A O1 6(2) . . . . ?
C39A C38A C37A K1 25.4(11) . . . . ?
C39A C38A C37A O1 -6.1(10) . . . . ?
C37A O1 C40A C39A -11(2) . . . . ?
C37A C38A C39A C40A 0.0(17) . . . . ?
C40A O1 C37A K1 -140.4(12) . . . . ?
C40A O1 C37A C38A 11.1(13) . . . . ?
C33A C34A N4A K1 -44.7(12) . . . . ?
C33A C34A N4A C36A 66(2) . . . . ?
C33A C34A N4A C35A -173.3(18) . . . . ?
C34A C33A N3A K1 -41.5(8) . . . . ?
C34A C33A N3A C32A -166.9(9) . . . . ?
C34A C33A N3A C31A 72.5(13) . . . . ?
C34A N4A C36A K1 -114(2) . . . . ?
N3A C33A C34A N4A 62.2(15) . . . . ?
C35A N4A C36A K1 124.6(18) . . . . ?
